data_4112578
loop_
_publ_author_name
'Shih-Sheng Sun'
'Charlotte L. Stern'
'SonBinh T. Nguyen'
'Joseph T. Hupp'

_publ_section_title
;
 Directed Assembly of Transition-Metal-Coordinated Molecular Loops and
 Squares from Salen-Type Components. Examples of Metalation-Controlled
 Structural Conversion
;
_journal_name_full 'Journal of the American Chemical Society'
_journal_page_first 6314
_journal_page_last 6326
_journal_paper_doi 10.1021/ja037378s
_journal_volume 126
_journal_year 2004
_chemical_formula_sum 'C212 H316 F24 N20 O40 P8 Pt4 S8'
_chemical_formula_weight 5525.45
_chemical_name_systematic
; 
 ? 
;
_space_group_IT_number 14
_symmetry_cell_setting monoclinic
_symmetry_space_group_name_Hall '-P 2yn'
_symmetry_space_group_name_H-M 'P 1 21/n 1'
_atom_sites_solution_hydrogens geom
_atom_sites_solution_primary direct
_atom_sites_solution_secondary difmap
_audit_creation_method SHELXL-97
_cell_angle_alpha 90.00
_cell_angle_beta 91.53(3)
_cell_angle_gamma 90.00
_cell_formula_units_Z 1
_cell_length_a 11.323(3)
_cell_length_b 21.521(9)
_cell_length_c 26.931(10)
_cell_measurement_temperature 293(2)
_cell_volume 6560(4)
_computing_cell_refinement 'Bruker SMART'
_computing_data_collection 'Bruker SMART'
_computing_data_reduction 'Bruker SHELXTL'
_computing_molecular_graphics 'Bruker SHELXTL'
_computing_publication_material 'Bruker SHELXTL'
_computing_structure_refinement 'SHELXL-97 (Sheldrick, 1997)'
_computing_structure_solution 'SHELXS-97 (Sheldrick, 1990)'
_diffrn_ambient_temperature 293(2)
_diffrn_measured_fraction_theta_full 0.919
_diffrn_measured_fraction_theta_max 0.919
_diffrn_measurement_device_type 'CCD area detector'
_diffrn_measurement_method 'omega scans'
_diffrn_radiation_monochromator graphite
_diffrn_radiation_source 'fine-focus sealed tube'
_diffrn_radiation_type MoK\a
_diffrn_radiation_wavelength 0.71073
_diffrn_reflns_av_R_equivalents 0.1085
_diffrn_reflns_av_sigmaI/netI 0.0823
_diffrn_reflns_limit_h_max 15
_diffrn_reflns_limit_h_min -15
_diffrn_reflns_limit_k_max 28
_diffrn_reflns_limit_k_min -27
_diffrn_reflns_limit_l_max 36
_diffrn_reflns_limit_l_min -36
_diffrn_reflns_number 58946
_diffrn_reflns_theta_full 28.78
_diffrn_reflns_theta_max 28.78
_diffrn_reflns_theta_min 1.51
_exptl_absorpt_coefficient_mu 2.322
_exptl_absorpt_correction_T_max 0.81773
_exptl_absorpt_correction_T_min 0.43851
_exptl_absorpt_correction_type integration
_exptl_crystal_colour yellow
_exptl_crystal_density_diffrn 1.399
_exptl_crystal_description needle
_exptl_crystal_F_000 2824
_exptl_crystal_size_max 0.684
_exptl_crystal_size_mid 0.176
_exptl_crystal_size_min 0.088
_refine_diff_density_max 3.143
_refine_diff_density_min -1.596
_refine_diff_density_rms 0.206
_refine_ls_extinction_method none
_refine_ls_goodness_of_fit_ref 1.098
_refine_ls_hydrogen_treatment idealized
_refine_ls_matrix_type full
_refine_ls_number_parameters 707
_refine_ls_number_reflns 15687
_refine_ls_number_restraints 0
_refine_ls_restrained_S_all 1.098
_refine_ls_R_factor_all 0.1208
_refine_ls_R_factor_gt 0.0877
_refine_ls_shift/su_max 0.008
_refine_ls_shift/su_mean 0.000
_refine_ls_structure_factor_coef Fsqd
_refine_ls_weighting_details 'calc w=1/[\s^2^(Fo^2^)+(0.0995P)^2^+63.4290P] where P=(Fo^2^+2Fc^2^)/3'
_refine_ls_weighting_scheme calc
_refine_ls_wR_factor_gt 0.2265
_refine_ls_wR_factor_ref 0.2453
_reflns_number_gt 11111
_reflns_number_total 15687
_reflns_threshold_expression >2sigma(I)
_cod_data_source_file ja037378ssi20030721_010250.cif
_cod_data_source_block compound-10
_cod_database_code 4112578

loop_
_symmetry_equiv_pos_as_xyz
'x, y, z'
'-x+1/2, y+1/2, -z+1/2'
'-x, -y, -z'
'x-1/2, -y-1/2, z-1/2'

loop_
_atom_site_label
_atom_site_type_symbol
_atom_site_fract_x
_atom_site_fract_y
_atom_site_fract_z
_atom_site_U_iso_or_equiv
_atom_site_adp_type
_atom_site_occupancy
_atom_site_symmetry_multiplicity
_atom_site_calc_flag
_atom_site_refinement_flags
Pt1 Pt 0.79255(3) 0.297233(18) 0.565773(13) 0.03579(13) Uani 1 1 d .
P1 P 0.9148(2) 0.33537(13) 0.50690(9) 0.0392(5) Uani 1 1 d .
P2 P 0.9221(3) 0.29461(18) 0.63221(11) 0.0586(9) Uani 1 1 d .
S1 S 0.5147(4) 0.0361(2) 0.39118(14) 0.0844(13) Uani 1 1 d .
F1 F 0.4324(8) 0.0904(5) 0.3093(3) 0.095(3) Uani 1 1 d .
F2 F 0.4457(15) -0.0067(8) 0.3088(6) 0.188(7) Uani 1 1 d .
F3 F 0.5952(8) 0.0417(5) 0.3004(3) 0.099(3) Uani 1 1 d .
O1 O 0.1029(8) 0.2333(4) 0.3016(3) 0.068(3) Uani 1 1 d .
H1 H 0.1021 0.1960 0.2953 0.101 Uiso 1 1 calc R
O2 O 0.0824(6) 0.1060(4) 0.7596(3) 0.0496(18) Uani 1 1 d .
H2 H 0.0687 0.0714 0.7481 0.074 Uiso 1 1 calc R
O3 O 0.5933(10) -0.0101(5) 0.3998(3) 0.081(3) Uani 1 1 d .
O4 O 0.4162(12) 0.0530(7) 0.4132(5) 0.124(5) Uani 1 1 d .
O5 O 0.5934(16) 0.1033(10) 0.3805(18) 0.43(3) Uani 1 1 d .
N1 N 0.6610(6) 0.2922(3) 0.5096(3) 0.0288(14) Uani 1 1 d .
N2 N 0.6594(6) 0.2605(3) 0.6113(3) 0.0343(16) Uani 1 1 d .
N3 N 0.0933(7) 0.0136(4) 0.7002(3) 0.0389(18) Uani 1 1 d .
N4 N -0.1160(7) -0.1159(4) 0.6753(3) 0.048(2) Uani 1 1 d .
C1 C 0.5849(8) 0.3384(4) 0.4992(3) 0.0352(19) Uani 1 1 d .
H1A H 0.5960 0.3763 0.5152 0.042 Uiso 1 1 calc R
C2 C 0.4919(8) 0.3326(4) 0.4661(3) 0.0353(19) Uani 1 1 d .
H2A H 0.4418 0.3662 0.4602 0.042 Uiso 1 1 calc R
C3 C 0.4717(8) 0.2764(4) 0.4412(3) 0.0320(18) Uani 1 1 d .
C4 C 0.5524(8) 0.2281(4) 0.4522(3) 0.0318(18) Uani 1 1 d .
H4 H 0.5440 0.1897 0.4367 0.038 Uiso 1 1 calc R
C5 C 0.6428(8) 0.2381(4) 0.4857(3) 0.0360(19) Uani 1 1 d .
H5 H 0.6950 0.2056 0.4924 0.043 Uiso 1 1 calc R
C6 C 0.3722(8) 0.2657(5) 0.4057(3) 0.0342(19) Uani 1 1 d .
C7 C 0.3218(8) 0.3140(5) 0.3771(3) 0.038(2) Uani 1 1 d .
H7 H 0.3517 0.3538 0.3823 0.045 Uiso 1 1 calc R
C8 C 0.2315(9) 0.3076(5) 0.3417(4) 0.044(2) Uani 1 1 d .
C9 C 0.1897(9) 0.2455(5) 0.3356(4) 0.045(2) Uani 1 1 d .
C10 C 0.2372(8) 0.1958(5) 0.3636(4) 0.038(2) Uani 1 1 d .
C11 C 0.3279(8) 0.2055(5) 0.3988(3) 0.0355(19) Uani 1 1 d .
H11 H 0.3585 0.1725 0.4173 0.043 Uiso 1 1 calc R
C12 C 0.1841(10) 0.3602(6) 0.3112(4) 0.057(3) Uani 1 1 d .
C13 C 0.0496(11) 0.3663(7) 0.3191(6) 0.082(5) Uani 1 1 d .
H13A H 0.0134 0.3260 0.3164 0.123 Uiso 1 1 calc R
H13B H 0.0156 0.3934 0.2942 0.123 Uiso 1 1 calc R
H13C H 0.0364 0.3831 0.3514 0.123 Uiso 1 1 calc R
C14 C 0.2116(14) 0.3503(8) 0.2561(5) 0.087(5) Uani 1 1 d .
H14A H 0.2941 0.3412 0.2531 0.131 Uiso 1 1 calc R
H14B H 0.1923 0.3873 0.2377 0.131 Uiso 1 1 calc R
H14C H 0.1655 0.3162 0.2432 0.131 Uiso 1 1 calc R
C15 C 0.2393(11) 0.4227(6) 0.3271(5) 0.062(3) Uani 1 1 d .
H15A H 0.2172 0.4322 0.3605 0.093 Uiso 1 1 calc R
H15B H 0.2112 0.4549 0.3052 0.093 Uiso 1 1 calc R
H15C H 0.3237 0.4200 0.3258 0.093 Uiso 1 1 calc R
C16 C 0.1955(8) 0.1308(5) 0.3574(4) 0.043(2) Uani 1 1 d .
H16 H 0.2281 0.1000 0.3777 0.052 Uiso 1 1 calc R
C17 C 0.5769(8) 0.2979(5) 0.6304(4) 0.039(2) Uani 1 1 d .
H17 H 0.5827 0.3406 0.6259 0.047 Uiso 1 1 calc R
C18 C 0.4838(9) 0.2739(5) 0.6564(4) 0.041(2) Uani 1 1 d .
H18 H 0.4296 0.3008 0.6703 0.049 Uiso 1 1 calc R
C19 C 0.4701(8) 0.2096(4) 0.6621(3) 0.0310(18) Uani 1 1 d .
C20 C 0.5541(8) 0.1719(4) 0.6399(3) 0.0368(19) Uani 1 1 d .
H20 H 0.5492 0.1289 0.6424 0.044 Uiso 1 1 calc R
C21 C 0.6453(8) 0.1992(5) 0.6139(3) 0.037(2) Uani 1 1 d .
H21 H 0.6984 0.1736 0.5979 0.045 Uiso 1 1 calc R
C22 C 0.3687(8) 0.1824(4) 0.6882(3) 0.0331(18) Uani 1 1 d .
C23 C 0.3216(8) 0.1261(4) 0.6722(3) 0.0360(19) Uani 1 1 d .
H23 H 0.3551 0.1054 0.6458 0.043 Uiso 1 1 calc R
C24 C 0.2250(8) 0.1006(5) 0.6953(3) 0.0361(19) Uani 1 1 d .
C25 C 0.1767(8) 0.1305(4) 0.7373(3) 0.036(2) Uani 1 1 d .
C26 C 0.2273(8) 0.1864(4) 0.7565(3) 0.035(2) Uani 1 1 d .
C27 C 0.3220(8) 0.2117(4) 0.7298(4) 0.037(2) Uani 1 1 d .
H27 H 0.3545 0.2493 0.7402 0.044 Uiso 1 1 calc R
C28 C 0.1830(8) 0.2165(4) 0.8051(4) 0.039(2) Uani 1 1 d .
C29 C 0.0564(9) 0.2375(6) 0.7978(5) 0.053(3) Uani 1 1 d .
H29A H 0.0275 0.2527 0.8287 0.080 Uiso 1 1 calc R
H29B H 0.0088 0.2030 0.7866 0.080 Uiso 1 1 calc R
H29C H 0.0524 0.2700 0.7734 0.080 Uiso 1 1 calc R
C30 C 0.1919(11) 0.1663(6) 0.8480(4) 0.060(3) Uani 1 1 d .
H30A H 0.1770 0.1858 0.8793 0.089 Uiso 1 1 calc R
H30B H 0.2696 0.1485 0.8490 0.089 Uiso 1 1 calc R
H30C H 0.1345 0.1343 0.8418 0.089 Uiso 1 1 calc R
C31 C 0.2592(10) 0.2723(6) 0.8205(4) 0.056(3) Uani 1 1 d .
H31A H 0.2472 0.3053 0.7969 0.084 Uiso 1 1 calc R
H31B H 0.3409 0.2603 0.8213 0.084 Uiso 1 1 calc R
H31C H 0.2373 0.2862 0.8528 0.084 Uiso 1 1 calc R
C32 C 0.1780(8) 0.0401(4) 0.6786(4) 0.038(2) Uani 1 1 d .
H32 H 0.2112 0.0207 0.6514 0.046 Uiso 1 1 calc R
C33 C 0.0574(8) -0.0501(5) 0.6869(4) 0.043(2) Uani 1 1 d .
C34 C 0.1127(10) -0.0759(5) 0.6395(4) 0.050(3) Uani 1 1 d .
H34A H 0.0996 -0.0471 0.6126 0.074 Uiso 1 1 calc R
H34B H 0.0769 -0.1151 0.6311 0.074 Uiso 1 1 calc R
H34C H 0.1961 -0.0815 0.6452 0.074 Uiso 1 1 calc R
C35 C 0.0977(10) -0.0896(5) 0.7318(4) 0.054(3) Uani 1 1 d .
H35A H 0.1825 -0.0901 0.7342 0.081 Uiso 1 1 calc R
H35B H 0.0690 -0.1313 0.7276 0.081 Uiso 1 1 calc R
H35C H 0.0668 -0.0722 0.7616 0.081 Uiso 1 1 calc R
C36 C -0.0805(9) -0.0495(5) 0.6816(5) 0.051(3) Uani 1 1 d .
C37 C -0.1189(14) -0.0075(7) 0.6372(7) 0.095(6) Uani 1 1 d .
H37A H -0.0654 -0.0132 0.6106 0.143 Uiso 1 1 calc R
H37B H -0.1176 0.0352 0.6475 0.143 Uiso 1 1 calc R
H37C H -0.1974 -0.0186 0.6262 0.143 Uiso 1 1 calc R
C38 C -0.1353(12) -0.0290(8) 0.7306(7) 0.102(7) Uani 1 1 d .
H38A H -0.2186 -0.0224 0.7253 0.153 Uiso 1 1 calc R
H38B H -0.0988 0.0090 0.7418 0.153 Uiso 1 1 calc R
H38C H -0.1227 -0.0607 0.7552 0.153 Uiso 1 1 calc R
C39 C 0.9121(13) 0.2851(7) 0.4514(4) 0.073(5) Uani 1 1 d .
H39A H 0.8308 0.2805 0.4396 0.088 Uiso 1 1 calc R
H39B H 0.9550 0.3057 0.4254 0.088 Uiso 1 1 calc R
C40 C 0.9626(17) 0.2232(9) 0.4590(7) 0.108(7) Uani 1 1 d .
H40A H 1.0343 0.2264 0.4787 0.163 Uiso 1 1 calc R
H40B H 0.9796 0.2050 0.4275 0.163 Uiso 1 1 calc R
H40C H 0.9072 0.1975 0.4759 0.163 Uiso 1 1 calc R
C41 C 0.8619(11) 0.4100(6) 0.4853(6) 0.072(4) Uani 1 1 d .
H41A H 0.9133 0.4248 0.4596 0.087 Uiso 1 1 calc R
H41B H 0.7836 0.4048 0.4704 0.087 Uiso 1 1 calc R
C42 C 0.856(2) 0.4593(7) 0.5264(8) 0.120(8) Uani 1 1 d .
H42A H 0.8074 0.4445 0.5524 0.180 Uiso 1 1 calc R
H42B H 0.8237 0.4970 0.5128 0.180 Uiso 1 1 calc R
H42C H 0.9346 0.4672 0.5395 0.180 Uiso 1 1 calc R
C43 C 1.0715(10) 0.3468(7) 0.5183(4) 0.058(3) Uani 1 1 d .
H43A H 1.0821 0.3804 0.5420 0.069 Uiso 1 1 calc R
H43B H 1.1038 0.3095 0.5336 0.069 Uiso 1 1 calc R
C44 C 1.1427(11) 0.3617(8) 0.4726(5) 0.073(4) Uani 1 1 d .
H44A H 1.1439 0.3260 0.4512 0.110 Uiso 1 1 calc R
H44B H 1.2221 0.3724 0.4827 0.110 Uiso 1 1 calc R
H44C H 1.1070 0.3960 0.4551 0.110 Uiso 1 1 calc R
C45 C 1.023(2) 0.3577(16) 0.6399(7) 0.22(2) Uani 1 1 d .
H45A H 1.0688 0.3613 0.6102 0.267 Uiso 1 1 calc R
H45B H 0.9780 0.3958 0.6434 0.267 Uiso 1 1 calc R
C46 C 1.109(2) 0.3505(17) 0.6859(9) 0.201(18) Uani 1 1 d .
H46A H 1.1864 0.3408 0.6749 0.302 Uiso 1 1 calc R
H46B H 1.0813 0.3176 0.7068 0.302 Uiso 1 1 calc R
H46C H 1.1109 0.3886 0.7044 0.302 Uiso 1 1 calc R
C47 C 1.009(3) 0.2259(16) 0.6338(13) 0.23(2) Uani 1 1 d .
H47A H 1.0852 0.2397 0.6226 0.276 Uiso 1 1 calc R
H47B H 1.0201 0.2176 0.6690 0.276 Uiso 1 1 calc R
C48 C 0.998(3) 0.1743(14) 0.6154(9) 0.161(12) Uani 1 1 d .
H48A H 0.9615 0.1470 0.6388 0.242 Uiso 1 1 calc R
H48B H 1.0738 0.1583 0.6072 0.242 Uiso 1 1 calc R
H48C H 0.9485 0.1769 0.5859 0.242 Uiso 1 1 calc R
C49 C 0.8493(17) 0.293(2) 0.6898(5) 0.24(3) Uani 1 1 d .
H49A H 0.7942 0.2588 0.6864 0.284 Uiso 1 1 calc R
H49B H 0.9097 0.2792 0.7135 0.284 Uiso 1 1 calc R
C50 C 0.794(3) 0.333(2) 0.7127(12) 0.25(3) Uani 1 1 d .
H50A H 0.7344 0.3129 0.7316 0.381 Uiso 1 1 calc R
H50B H 0.7582 0.3614 0.6896 0.381 Uiso 1 1 calc R
H50C H 0.8477 0.3547 0.7347 0.381 Uiso 1 1 calc R
C51 C 0.5063(11) 0.0498(8) 0.3268(6) 0.073(4) Uani 1 1 d .
O6 O 0.3137(18) 0.2234(11) 0.5442(7) 0.079(6) Uani 0.50 1 d P
O7 O 0.2055(17) 0.1448(12) 0.5241(10) 0.101(8) Uani 0.50 1 d P
N5 N 0.293(2) 0.1704(10) 0.5318(7) 0.050(5) Uani 0.50 1 d P
C52 C 0.376(3) 0.1377(14) 0.5295(8) 0.083(12) Uani 0.50 1 d P
H52A H 0.3652 0.1018 0.5500 0.100 Uiso 0.50 1 calc PR
H52B H 0.4455 0.1598 0.5408 0.100 Uiso 0.50 1 calc PR
H52C H 0.3859 0.1248 0.4957 0.100 Uiso 0.50 1 calc PR
C55 C 0.919(4) 0.067(2) 0.5030(16) 0.111(12) Uiso 0.50 1 d P
N6 N 0.806(3) 0.0710(15) 0.5104(11) 0.092(8) Uiso 0.50 1 d P
O11 O 0.7900(15) 0.1064(9) 0.5325(7) 0.063(4) Uiso 0.50 1 d P
O12 O 0.7744(19) 0.0087(11) 0.5002(8) 0.087(6) Uiso 0.50 1 d P
S2 S 0.3438(8) 0.4261(4) 0.5945(3) 0.159(3) Uiso 1 1 d .
O13 O 0.2371(17) 0.4672(9) 0.5860(7) 0.156(6) Uiso 1 1 d .
O14 O 0.397(3) 0.4657(17) 0.5333(12) 0.282(14) Uiso 1 1 d .
O15 O 0.371(2) 0.3844(11) 0.5556(9) 0.186(8) Uiso 1 1 d .
C56 C 0.4838(9) 0.4739(5) 0.6062(4) 0.041(2) Uiso 1 1 d .
F4 F 0.4560(19) 0.5386(10) 0.5934(8) 0.219(8) Uiso 1 1 d .
F5 F 0.571(2) 0.4571(11) 0.5906(8) 0.224(8) Uiso 1 1 d .
F6 F 0.457(4) 0.437(2) 0.6486(16) 0.40(2) Uiso 1 1 d .

loop_
_atom_site_aniso_label
_atom_site_aniso_U_11
_atom_site_aniso_U_22
_atom_site_aniso_U_33
_atom_site_aniso_U_23
_atom_site_aniso_U_13
_atom_site_aniso_U_12
Pt1 0.03225(19) 0.0462(2) 0.02901(18) -0.00092(16) 0.00208(12) -0.00778(16)
P1 0.0364(12) 0.0492(15) 0.0322(12) 0.0007(10) 0.0059(9) -0.0097(10)
P2 0.0436(15) 0.097(3) 0.0349(14) 0.0070(15) -0.0072(11) -0.0274(16)
S1 0.087(3) 0.105(3) 0.062(2) 0.006(2) 0.0157(18) 0.059(2)
F1 0.089(6) 0.111(7) 0.085(6) 0.030(5) 0.007(5) 0.037(5)
F2 0.183(14) 0.200(16) 0.176(15) -0.074(12) -0.080(12) 0.008(12)
F3 0.080(6) 0.140(9) 0.076(6) 0.022(6) 0.014(5) 0.032(6)
O1 0.067(5) 0.073(6) 0.061(5) 0.026(5) -0.032(4) -0.040(5)
O2 0.047(4) 0.049(4) 0.054(4) -0.020(3) 0.018(3) -0.023(3)
O3 0.116(8) 0.074(6) 0.055(5) 0.002(5) 0.007(5) 0.053(6)
O4 0.118(10) 0.170(13) 0.086(8) 0.049(8) 0.042(7) 0.076(9)
O5 0.101(13) 0.133(16) 1.06(10) -0.28(3) 0.14(3) -0.048(11)
N1 0.024(3) 0.027(4) 0.036(4) -0.006(3) 0.000(3) -0.004(3)
N2 0.033(4) 0.027(4) 0.043(4) -0.005(3) 0.005(3) -0.002(3)
N3 0.033(4) 0.041(4) 0.043(4) -0.005(3) 0.003(3) -0.006(3)
N4 0.040(4) 0.058(6) 0.045(5) -0.006(4) 0.001(4) -0.017(4)
C1 0.033(4) 0.034(5) 0.039(5) 0.000(4) 0.005(4) -0.002(4)
C2 0.034(4) 0.035(5) 0.038(5) -0.005(4) 0.002(4) -0.002(4)
C3 0.035(4) 0.040(5) 0.021(4) -0.002(3) 0.004(3) -0.009(4)
C4 0.036(4) 0.030(4) 0.029(4) -0.005(3) 0.003(3) 0.000(3)
C5 0.040(5) 0.030(5) 0.037(5) 0.003(4) 0.001(4) 0.000(4)
C6 0.030(4) 0.044(5) 0.028(4) -0.007(4) -0.001(3) -0.003(4)
C7 0.036(5) 0.046(6) 0.032(5) 0.003(4) 0.002(4) -0.011(4)
C8 0.042(5) 0.050(6) 0.041(5) 0.013(4) 0.000(4) -0.014(4)
C9 0.042(5) 0.058(6) 0.034(5) 0.015(4) -0.008(4) -0.019(5)
C10 0.033(4) 0.043(5) 0.039(5) -0.001(4) 0.001(4) -0.010(4)
C11 0.033(4) 0.040(5) 0.033(4) -0.004(4) 0.005(3) -0.001(4)
C12 0.049(6) 0.069(8) 0.053(7) 0.027(6) -0.015(5) -0.019(5)
C13 0.047(7) 0.091(11) 0.107(12) 0.053(9) -0.023(7) -0.015(7)
C14 0.107(11) 0.107(12) 0.047(7) 0.038(8) -0.030(7) -0.049(10)
C15 0.055(7) 0.058(7) 0.072(8) 0.032(6) -0.009(6) -0.008(6)
C16 0.031(5) 0.047(6) 0.052(6) -0.004(5) 0.007(4) -0.010(4)
C17 0.041(5) 0.037(5) 0.040(5) 0.001(4) 0.007(4) -0.004(4)
C18 0.043(5) 0.033(5) 0.048(6) -0.012(4) 0.015(4) -0.004(4)
C19 0.034(4) 0.036(5) 0.023(4) -0.004(3) 0.005(3) -0.006(3)
C20 0.041(5) 0.033(5) 0.037(5) 0.001(4) 0.000(4) -0.003(4)
C21 0.034(4) 0.049(6) 0.030(4) 0.001(4) 0.006(3) 0.003(4)
C22 0.032(4) 0.037(5) 0.031(4) 0.000(4) 0.002(3) -0.006(4)
C23 0.044(5) 0.034(5) 0.031(4) 0.000(4) 0.006(4) -0.003(4)
C24 0.032(4) 0.042(5) 0.035(5) -0.005(4) 0.002(3) -0.004(4)
C25 0.037(5) 0.040(5) 0.032(4) -0.004(4) 0.013(4) -0.004(4)
C26 0.037(5) 0.038(5) 0.031(4) -0.007(4) 0.009(4) -0.009(4)
C27 0.038(5) 0.033(5) 0.040(5) -0.004(4) 0.002(4) -0.010(4)
C28 0.031(4) 0.042(5) 0.045(5) -0.007(4) 0.000(4) -0.021(4)
C29 0.036(5) 0.064(7) 0.060(7) -0.013(6) 0.013(5) -0.007(5)
C30 0.065(7) 0.072(8) 0.042(6) -0.013(6) 0.016(5) -0.013(6)
C31 0.052(6) 0.067(7) 0.050(6) -0.035(6) 0.018(5) -0.018(5)
C32 0.042(5) 0.035(5) 0.038(5) -0.010(4) -0.001(4) -0.006(4)
C33 0.035(5) 0.044(6) 0.051(6) -0.011(5) 0.005(4) -0.008(4)
C34 0.048(6) 0.047(6) 0.054(6) -0.009(5) 0.007(5) -0.013(5)
C35 0.057(7) 0.044(6) 0.060(7) -0.006(5) -0.006(5) -0.008(5)
C36 0.040(5) 0.048(6) 0.065(7) -0.021(5) -0.003(5) -0.006(4)
C37 0.080(10) 0.050(8) 0.154(16) 0.035(9) -0.057(10) -0.018(7)
C38 0.046(7) 0.099(12) 0.162(17) -0.073(12) 0.035(9) -0.016(7)
C39 0.078(9) 0.113(12) 0.028(5) -0.015(6) 0.009(5) -0.052(9)
C40 0.118(14) 0.100(13) 0.110(14) -0.064(11) 0.063(12) -0.024(11)
C41 0.052(7) 0.063(8) 0.103(11) 0.033(8) 0.010(7) -0.007(6)
C42 0.18(2) 0.043(8) 0.141(18) 0.019(10) 0.060(15) 0.025(10)
C43 0.045(6) 0.078(9) 0.050(6) -0.005(6) 0.002(5) -0.012(6)
C44 0.052(7) 0.099(11) 0.068(8) 0.006(8) 0.022(6) -0.020(7)
C45 0.23(3) 0.35(4) 0.083(13) 0.077(19) -0.098(16) -0.23(3)
C46 0.15(2) 0.34(5) 0.101(17) 0.02(2) -0.033(16) -0.15(3)
C47 0.29(4) 0.19(3) 0.21(3) -0.06(3) -0.19(3) 0.12(3)
C48 0.21(3) 0.16(3) 0.101(17) -0.001(17) -0.075(18) 0.09(2)
C49 0.075(12) 0.62(8) 0.015(6) 0.016(17) -0.006(7) -0.11(2)
C50 0.20(4) 0.44(7) 0.12(2) -0.10(3) 0.03(2) -0.14(4)
C51 0.043(7) 0.100(11) 0.078(9) 0.022(8) 0.003(6) 0.010(7)
O6 0.083(13) 0.101(16) 0.053(11) 0.014(11) 0.027(9) 0.024(12)
O7 0.039(10) 0.114(19) 0.15(2) -0.038(16) 0.004(12) -0.003(11)
N5 0.077(15) 0.042(12) 0.032(9) 0.007(8) 0.006(9) 0.007(11)
C52 0.16(3) 0.063(17) 0.026(11) 0.017(11) -0.018(15) -0.07(2)

loop_
_atom_type_symbol
_atom_type_description
_atom_type_scat_dispersion_real
_atom_type_scat_dispersion_imag
_atom_type_scat_source
C C 0.0033 0.0016 'International Tables Vol C Tables 4.2.6.8 and 6.1.1.4'
H H 0.0000 0.0000 'International Tables Vol C Tables 4.2.6.8 and 6.1.1.4'
N N 0.0061 0.0033 'International Tables Vol C Tables 4.2.6.8 and 6.1.1.4'
O O 0.0106 0.0060 'International Tables Vol C Tables 4.2.6.8 and 6.1.1.4'
F F 0.0171 0.0103 'International Tables Vol C Tables 4.2.6.8 and 6.1.1.4'
P P 0.1023 0.0942 'International Tables Vol C Tables 4.2.6.8 and 6.1.1.4'
S S 0.1246 0.1234 'International Tables Vol C Tables 4.2.6.8 and 6.1.1.4'
Pt Pt -1.7033 8.3905 'International Tables Vol C Tables 4.2.6.8 and 6.1.1.4'

loop_
_geom_angle_atom_site_label_1
_geom_angle_atom_site_label_2
_geom_angle_atom_site_label_3
_geom_angle
_geom_angle_site_symmetry_1
N1 Pt1 N2 84.0(3) .
N1 Pt1 P2 173.1(2) .
N2 Pt1 P2 89.4(2) .
N1 Pt1 P1 87.1(2) .
N2 Pt1 P1 171.1(2) .
P2 Pt1 P1 99.44(10) .
C41 P1 C43 104.5(6) .
C41 P1 C39 105.2(8) .
C43 P1 C39 102.3(6) .
C41 P1 Pt1 109.9(5) .
C43 P1 Pt1 122.7(4) .
C39 P1 Pt1 110.8(4) .
C47 P2 C49 104(2) .
C47 P2 C45 106(2) .
C49 P2 C45 102.8(15) .
C47 P2 Pt1 112.5(8) .
C49 P2 Pt1 112.4(6) .
C45 P2 Pt1 117.9(7) .
O4 S1 O3 133.0(8) .
O4 S1 O5 106.8(10) .
O3 S1 O5 107.7(10) .
O4 S1 C51 111.7(7) .
O3 S1 C51 108.1(7) .
O5 S1 C51 73.1(17) .
C1 N1 C5 116.9(8) .
C1 N1 Pt1 123.6(6) .
C5 N1 Pt1 119.1(6) .
C21 N2 C17 119.1(8) .
C21 N2 Pt1 119.2(6) .
C17 N2 Pt1 120.7(6) .
C32 N3 C33 120.9(8) .
C16 N4 C36 120.0(10) 3_556
N1 C1 C2 123.3(9) .
C1 C2 C3 120.3(9) .
C2 C3 C4 116.1(8) .
C2 C3 C6 123.9(9) .
C4 C3 C6 120.0(8) .
C5 C4 C3 119.5(8) .
N1 C5 C4 123.8(9) .
C11 C6 C7 118.2(8) .
C11 C6 C3 119.7(9) .
C7 C6 C3 122.1(8) .
C8 C7 C6 125.7(9) .
C7 C8 C9 114.3(9) .
C7 C8 C12 123.4(9) .
C9 C8 C12 122.3(9) .
O1 C9 C10 118.5(9) .
O1 C9 C8 119.6(9) .
C10 C9 C8 121.9(9) .
C11 C10 C9 121.0(9) .
C11 C10 C16 116.3(9) .
C9 C10 C16 122.7(9) .
C10 C11 C6 118.9(9) .
C8 C12 C14 110.3(12) .
C8 C12 C15 111.9(9) .
C14 C12 C15 107.4(10) .
C8 C12 C13 109.2(9) .
C14 C12 C13 111.6(11) .
C15 C12 C13 106.4(12) .
N4 C16 C10 121.9(10) 3_556
N2 C17 C18 121.3(9) .
C17 C18 C19 120.8(9) .
C20 C19 C18 116.6(8) .
C20 C19 C22 121.3(8) .
C18 C19 C22 122.1(8) .
C21 C20 C19 119.6(9) .
N2 C21 C20 122.4(9) .
C23 C22 C27 119.4(8) .
C23 C22 C19 119.7(8) .
C27 C22 C19 121.0(8) .
C22 C23 C24 120.6(9) .
C23 C24 C25 120.1(8) .
C23 C24 C32 119.8(8) .
C25 C24 C32 120.0(8) .
O2 C25 C24 120.2(8) .
O2 C25 C26 119.1(8) .
C24 C25 C26 120.7(8) .
C27 C26 C25 116.4(8) .
C27 C26 C28 122.2(8) .
C25 C26 C28 121.4(7) .
C22 C27 C26 122.7(8) .
C29 C28 C31 109.1(9) .
C29 C28 C26 110.0(8) .
C31 C28 C26 111.3(7) .
C29 C28 C30 109.9(9) .
C31 C28 C30 108.2(9) .
C26 C28 C30 108.3(8) .
N3 C32 C24 121.8(9) .
N3 C33 C35 104.5(8) .
N3 C33 C34 114.9(8) .
C35 C33 C34 109.5(9) .
N3 C33 C36 106.4(8) .
C35 C33 C36 110.5(9) .
C34 C33 C36 110.8(9) .
N4 C36 C38 105.0(10) .
N4 C36 C37 113.6(9) .
C38 C36 C37 112.5(13) .
N4 C36 C33 105.5(8) .
C38 C36 C33 110.5(10) .
C37 C36 C33 109.5(10) .
C40 C39 P1 114.9(11) .
C42 C41 P1 113.7(11) .
C44 C43 P1 115.4(9) .
C46 C45 P2 113.6(18) .
C48 C47 P2 134(2) .
C50 C49 P2 133(4) .
F3 C51 F1 114.1(13) .
F3 C51 F2 94.2(14) .
F1 C51 F2 98.5(12) .
F3 C51 S1 120.6(10) .
F1 C51 S1 119.4(11) .
F2 C51 S1 101.4(11) .
O7 N5 C52 113(3) .
O7 N5 O6 131(3) .
C52 N5 O6 116(3) .
N6 C55 O11 29.5(18) .
O11 N6 C55 110(4) .
O11 N6 O12 143(3) .
C55 N6 O12 99(3) .
N6 O11 C55 41(2) .
O15 S2 O13 116.4(13) .
O15 S2 C56 105.7(11) .
O13 S2 C56 111.6(10) .
O15 S2 F6 119.0(17) .
O13 S2 F6 123.7(16) .
C56 S2 F6 43.8(13) .
O15 S2 O14 65.1(13) .
O13 S2 O14 83.2(13) .
C56 S2 O14 68.4(11) .
F6 S2 O14 111.6(17) .
F5 C56 F6 109(2) .
F5 C56 F4 113.4(16) .
F6 C56 F4 132(2) .
F5 C56 S2 119.2(14) .
F6 C56 S2 68.8(18) .
F4 C56 S2 107.5(11) .
C56 F6 S2 67.4(18) .

loop_
_geom_bond_atom_site_label_1
_geom_bond_atom_site_label_2
_geom_bond_distance
_geom_bond_site_symmetry_2
Pt1 N1 2.096(7) .
Pt1 N2 2.121(7) .
Pt1 P2 2.284(3) .
Pt1 P1 2.285(2) .
P1 C41 1.805(13) .
P1 C43 1.809(11) .
P1 C39 1.846(12) .
P2 C47 1.77(3) .
P2 C49 1.777(17) .
P2 C45 1.780(19) .
S1 O4 1.328(11) .
S1 O3 1.350(9) .
S1 O5 1.73(2) .
S1 C51 1.759(15) .
F1 C51 1.291(15) .
F2 C51 1.47(2) .
F3 C51 1.258(15) .
O1 C9 1.350(11) .
O2 C25 1.345(11) .
N1 C1 1.340(11) .
N1 C5 1.345(11) .
N2 C21 1.332(12) .
N2 C17 1.344(12) .
N3 C32 1.269(12) .
N3 C33 1.472(12) .
N4 C16 1.282(13) 3_556
N4 C36 1.494(14) .
C1 C2 1.366(13) .
C2 C3 1.400(13) .
C3 C4 1.410(13) .
C3 C6 1.476(12) .
C4 C5 1.364(13) .
C6 C11 1.400(13) .
C6 C7 1.408(14) .
C7 C8 1.384(13) .
C8 C9 1.426(14) .
C8 C12 1.491(15) .
C9 C10 1.407(14) .
C10 C11 1.395(13) .
C10 C16 1.484(13) .
C12 C14 1.538(19) .
C12 C15 1.538(17) .
C12 C13 1.549(17) .
C16 N4 1.282(13) 3_556
C17 C18 1.381(13) .
C18 C19 1.402(13) .
C19 C20 1.396(13) .
C19 C22 1.483(12) .
C20 C21 1.391(13) .
C22 C23 1.386(13) .
C22 C27 1.402(13) .
C23 C24 1.387(12) .
C24 C25 1.423(12) .
C24 C32 1.473(13) .
C25 C26 1.423(13) .
C26 C27 1.416(13) .
C26 C28 1.556(13) .
C28 C29 1.511(14) .
C28 C31 1.529(13) .
C28 C30 1.583(16) .
C33 C35 1.538(16) .
C33 C34 1.540(14) .
C33 C36 1.565(14) .
C36 C38 1.537(19) .
C36 C37 1.550(19) .
C39 C40 1.46(2) .
C41 C42 1.53(2) .
C43 C44 1.524(16) .
C45 C46 1.56(3) .
C47 C48 1.22(3) .
C49 C50 1.23(5) .
O6 N5 1.21(3) .
O7 N5 1.15(3) .
N5 C52 1.18(4) .
C55 N6 1.31(5) .
C55 O11 1.88(5) .
N6 O11 0.98(3) .
N6 O12 1.41(4) .
S2 O15 1.42(2) .
S2 O13 1.509(19) .
S2 C56 1.909(13) .
S2 F6 1.93(4) .
S2 O14 1.96(3) .
C56 F5 1.14(2) .
C56 F6 1.43(4) .
C56 F4 1.47(2) .
